data_4300555
loop_
_publ_author_name
'Dikarev, Evgeny V.'
'Filatov, Alexander S.'
'Clerac, Rodolphe'
'Petrukhina, Marina A.'

_publ_section_title
;
Unligated Diruthenium(II,II) Tetra(trifluoroacetate): The First X-Ray 
Structural Study, Thermal Compressibility, Lewis Acidity and Magnetism
;
_journal_issue 2
_journal_name_full 'Inorganic Chemistry'
_journal_page_first 744
_journal_page_last 751
_journal_paper_doi 10.1021/ic051537m
_journal_volume 45
_journal_year 2006
_chemical_formula_moiety 'Ru2 (O2 C C F3)4'
_chemical_formula_sum 'C8 F12 O8 Ru2'
_chemical_formula_weight 654.22
_space_group_IT_number 2
_space_group_name_Hall '-P 1'
_space_group_name_H-M_alt 'P -1'
_symmetry_cell_setting triclinic
_symmetry_space_group_name_Hall '-P 1'
_symmetry_space_group_name_H-M 'P -1'
_cell_angle_alpha 81.203(2)
_cell_angle_beta 85.057(2)
_cell_angle_gamma 87.036(2)
_cell_formula_units_Z 1
_cell_length_a 5.2505(6)
_cell_length_b 8.6127(10)
_cell_length_c 9.2508(10)
_cell_measurement_temperature 213(2)
_cell_volume 411.56(8)
_diffrn_ambient_temperature 213(2)
_exptl_crystal_density_diffrn 2.640
_refine_diff_density_rms 0.150
_cod_database_code 4300555

loop_
_symmetry_equiv_pos_as_xyz
'x, y, z'
'-x, -y, -z'

loop_
_atom_site_label
_atom_site_type_symbol
_atom_site_fract_x
_atom_site_fract_y
_atom_site_fract_z
_atom_site_U_iso_or_equiv
_atom_site_adp_type
_atom_site_occupancy
_atom_site_symmetry_multiplicity
_atom_site_calc_flag
_atom_site_refinement_flags
_atom_site_disorder_assembly
_atom_site_disorder_group
Ru1 Ru 0.18185(6) 0.46460(4) 0.55624(4) 0.02404(14) Uani 1 1 d . . .
O1 O 0.3929(6) 0.5797(4) 0.3732(4) 0.0287(6) Uani 1 1 d . . .
O2 O 0.2149(6) 0.2638(4) 0.4602(4) 0.0316(7) Uani 1 1 d . B .
O3 O -0.0312(6) 0.3530(4) 0.7346(4) 0.0318(7) Uani 1 1 d . . .
O4 O 0.1463(6) 0.6665(4) 0.6501(4) 0.0331(7) Uani 1 1 d . . .
C2 C 0.0458(9) 0.2450(5) 0.3788(5) 0.0306(9) Uani 1 1 d . . .
C1 C 0.2685(8) 0.6434(5) 0.2668(5) 0.0286(9) Uani 1 1 d . . .
C3 C 0.4236(10) 0.7200(6) 0.1300(6) 0.0390(11) Uani 1 1 d D A 1
F1 F 0.2840(15) 0.7844(13) 0.0238(9) 0.0324(18) Uiso 0.40 1 d PD A 1
F2 F 0.590(3) 0.6230(14) 0.0748(15) 0.037(3) Uiso 0.40 1 d PD A 1
F3 F 0.565(2) 0.8373(12) 0.1717(12) 0.031(2) Uiso 0.40 1 d PD A 1
F1X F 0.286(2) 0.7209(17) 0.0047(14) 0.051(3) Uiso 0.30 1 d PD A 2
F2X F 0.613(3) 0.5980(18) 0.0966(18) 0.044(5) Uiso 0.30 1 d PD A 2
F3X F 0.515(3) 0.8435(18) 0.1259(19) 0.064(4) Uiso 0.30 1 d PD A 2
F1Y F 0.262(2) 0.8362(16) 0.0497(14) 0.049(3) Uiso 0.30 1 d PD A 3
F2Y F 0.499(4) 0.624(2) 0.049(2) 0.102(8) Uiso 0.30 1 d PD A 3
F3Y F 0.601(3) 0.8092(19) 0.1593(19) 0.049(5) Uiso 0.30 1 d PD A 3
C4 C 0.0808(11) 0.0996(6) 0.2990(6) 0.0422(12) Uani 1 1 d D B 1
F4 F 0.176(3) 0.119(2) 0.1722(18) 0.054(5) Uiso 0.33 1 d PD B 1
F5 F -0.180(2) 0.0475(15) 0.2919(15) 0.033(3) Uiso 0.33 1 d PD B 1
F6 F 0.204(3) -0.0216(15) 0.3938(15) 0.031(3) Uiso 0.33 1 d PD B 1
F4X F 0.272(2) 0.1396(12) 0.1861(10) 0.035(2) Uiso 0.33 1 d PD B 2
F5X F -0.121(2) 0.0629(14) 0.2445(13) 0.040(3) Uiso 0.33 1 d PD B 2
F6X F 0.176(3) -0.0230(15) 0.3649(17) 0.036(4) Uiso 0.33 1 d PD B 2
F4Y F 0.175(3) 0.1533(18) 0.1578(14) 0.040(4) Uiso 0.33 1 d PD B 3
F5Y F -0.118(3) 0.0271(16) 0.2912(17) 0.044(4) Uiso 0.33 1 d PD B 3
F6Y F 0.250(2) -0.0043(14) 0.3625(16) 0.037(3) Uiso 0.33 1 d PD B 3

loop_
_atom_site_aniso_label
_atom_site_aniso_U_11
_atom_site_aniso_U_22
_atom_site_aniso_U_33
_atom_site_aniso_U_23
_atom_site_aniso_U_13
_atom_site_aniso_U_12
Ru1 0.01259(19) 0.0255(2) 0.0341(2) -0.00322(13) -0.00433(13) -0.00068(12)
O1 0.0164(14) 0.0329(16) 0.0369(17) -0.0023(13) -0.0047(12) -0.0042(12)
O2 0.0239(16) 0.0291(16) 0.0422(19) -0.0065(13) -0.0042(13) 0.0019(12)
O3 0.0182(15) 0.0380(17) 0.0381(18) -0.0003(14) -0.0060(12) -0.0015(12)
O4 0.0253(16) 0.0342(17) 0.0420(19) -0.0095(14) -0.0073(13) -0.0032(13)
C2 0.030(2) 0.027(2) 0.034(2) -0.0029(17) 0.0025(18) -0.0050(17)
C1 0.021(2) 0.028(2) 0.037(2) -0.0046(18) -0.0025(17) -0.0024(16)
C3 0.028(2) 0.045(3) 0.042(3) -0.001(2) 0.001(2) -0.006(2)
C4 0.048(3) 0.036(3) 0.042(3) -0.008(2) 0.002(2) -0.002(2)

loop_
_geom_bond_atom_site_label_1
_geom_bond_atom_site_label_2
_geom_bond_distance
_geom_bond_site_symmetry_2
_geom_bond_publ_flag
Ru1 O3 2.051(3) . y
Ru1 O4 2.052(3) . y
Ru1 O2 2.055(3) . y
Ru1 O1 2.087(3) . y
Ru1 Ru1 2.2647(6) 2_566 y
Ru1 O1 2.375(3) 2_666 y
O1 C1 1.267(5) . n
O1 Ru1 2.375(3) 2_666 n
O2 C2 1.244(6) . n
O3 C1 1.246(5) 2_566 n
O4 C2 1.255(6) 2_566 n
C2 O4 1.255(6) 2_566 n
C2 C4 1.543(7) . n
C1 O3 1.246(5) 2_566 n
C1 C3 1.524(6) . n
C3 F2 1.304(13) . n
C3 F1 1.314(9) . n
C3 F3 1.401(11) . n
C4 F4 1.225(16) . n
C4 F6 1.424(13) . n
C4 F5 1.471(13) . n
